data_2218130
loop_
_publ_author_name
'Tai, Xi-Shi'
'Feng, Yi-Min'
'Kong, Fan-Yuan'

_publ_section_title
;
 4-(Diethylamino)salicylaldehyde phenylsulfonylhydrazone
;
_journal_coeditor_code HB2720
_journal_issue 5
_journal_name_full 'Acta Crystallographica Section E'
_journal_page_first o865
_journal_paper_doi 10.1107/S1600536808010118
_journal_volume 64
_journal_year 2008
_chemical_formula_iupac 'C17 H21 N3 O3 S'
_chemical_formula_moiety 'C17 H21 N3 O3 S'
_chemical_formula_sum 'C17 H21 N3 O3 S'
_chemical_formula_weight 347.43
_chemical_name_systematic
;
4-(Diethylamino)salicylaldehyde phenylsulfonylhydrazone
;
_space_group_IT_number 60
_symmetry_cell_setting orthorhombic
_symmetry_space_group_name_Hall '-P 2n 2ab'
_symmetry_space_group_name_H-M 'P b c n'
_atom_sites_solution_hydrogens geom
_atom_sites_solution_primary direct
_atom_sites_solution_secondary difmap
_audit_creation_method SHELXL-97
_cell_angle_alpha 90.00
_cell_angle_beta 90.00
_cell_angle_gamma 90.00
_cell_formula_units_Z 8
_cell_length_a 29.874(3)
_cell_length_b 7.5153(12)
_cell_length_c 15.4456(19)
_cell_measurement_reflns_used 3546
_cell_measurement_temperature 293(2)
_cell_measurement_theta_max 21.413
_cell_measurement_theta_min 2.706
_cell_volume 3467.7(8)
_computing_cell_refinement 'SAINT (Bruker, 2000)'
_computing_data_collection 'SMART (Bruker, 2000)'
_computing_data_reduction 'SAINT (Bruker, 2000)'
_computing_molecular_graphics 'SHELXTL (Sheldrick, 2008)'
_computing_publication_material 'SHELXTL (Sheldrick, 2008)'
_computing_structure_refinement 'SHELXL97 (Sheldrick, 2008)'
_computing_structure_solution 'SHELXS97 (Sheldrick, 2008)'
_diffrn_ambient_temperature 293(2)
_diffrn_measured_fraction_theta_full 1.000
_diffrn_measured_fraction_theta_max 1.000
_diffrn_measurement_device_type 'Bruker SMART CCD'
_diffrn_measurement_method \w
_diffrn_radiation_monochromator graphite
_diffrn_radiation_source 'fine-focus sealed tube'
_diffrn_radiation_type MoK\a
_diffrn_radiation_wavelength 0.71073
_diffrn_reflns_av_R_equivalents 0.0478
_diffrn_reflns_av_sigmaI/netI 0.0359
_diffrn_reflns_limit_h_max 34
_diffrn_reflns_limit_h_min -35
_diffrn_reflns_limit_k_max 7
_diffrn_reflns_limit_k_min -8
_diffrn_reflns_limit_l_max 14
_diffrn_reflns_limit_l_min -18
_diffrn_reflns_number 16321
_diffrn_reflns_theta_full 25.01
_diffrn_reflns_theta_max 25.01
_diffrn_reflns_theta_min 2.64
_exptl_absorpt_coefficient_mu 0.207
_exptl_absorpt_correction_T_max 0.992
_exptl_absorpt_correction_T_min 0.916
_exptl_absorpt_correction_type multi-scan
_exptl_absorpt_process_details '(SADABS; Bruker, 2000)'
_exptl_crystal_colour colourless
_exptl_crystal_density_diffrn 1.331
_exptl_crystal_density_method 'not measured'
_exptl_crystal_description plate
_exptl_crystal_F_000 1472
_exptl_crystal_size_max 0.43
_exptl_crystal_size_mid 0.38
_exptl_crystal_size_min 0.04
_refine_diff_density_max 0.436
_refine_diff_density_min -0.300
_refine_ls_extinction_method none
_refine_ls_goodness_of_fit_ref 1.081
_refine_ls_hydrogen_treatment constr
_refine_ls_matrix_type full
_refine_ls_number_parameters 258
_refine_ls_number_reflns 3052
_refine_ls_number_restraints 0
_refine_ls_restrained_S_all 1.081
_refine_ls_R_factor_all 0.1054
_refine_ls_R_factor_gt 0.0689
_refine_ls_shift/su_max 0.001
_refine_ls_shift/su_mean 0.000
_refine_ls_structure_factor_coef Fsqd
_refine_ls_weighting_details 'calc w=1/[\s^2^(Fo^2^)+(0.0453P)^2^+7.4306P] where P=(Fo^2^+2Fc^2^)/3'
_refine_ls_weighting_scheme calc
_refine_ls_wR_factor_gt 0.1507
_refine_ls_wR_factor_ref 0.1750
_reflns_number_gt 2061
_reflns_number_total 3052
_reflns_threshold_expression I>2\s(I)
_cod_data_source_file hb2720.cif
_cod_data_source_block I
_cod_depositor_comments
;
The following automatic conversions were performed:
'_symmetry_cell_setting' value 'Orthorhombic' changed to 'orthorhombic'
according to '/home/saulius/struct/CIF-dictionaries/cif_core.dic'
dictionary named 'cif_core.dic' version 2.4.1 from 2010-06-29.

Automatic conversion script
Id: cif_fix_enum 1527 2010-12-29 10:47:43Z saulius 

The following automatic conversions were performed:

'_symmetry_cell_setting' value 'Orthorhombic' changed to
'orthorhombic' according to
/home/saulius/struct/CIF-dictionaries/cif_core.dic dictionary named
'cif_core.dic' version 2.4.1 from 2010-06-29.

Automatic conversion script
Id: cif_fix_values 1715 2011-07-08 13:25:40Z adriana 
;
_cod_original_cell_volume 3467.8(8)
_cod_database_code 2218130
_cod_database_fobs_code 2218130

loop_
_symmetry_equiv_pos_as_xyz
'x, y, z'
'-x+1/2, -y+1/2, z+1/2'
'-x, y, -z+1/2'
'x+1/2, -y+1/2, -z'
'-x, -y, -z'
'x-1/2, y-1/2, -z-1/2'
'x, -y, z-1/2'
'-x-1/2, y-1/2, z'

loop_
_atom_site_type_symbol
_atom_site_label
_atom_site_fract_x
_atom_site_fract_y
_atom_site_fract_z
_atom_site_U_iso_or_equiv
_atom_site_adp_type
_atom_site_calc_flag
_atom_site_refinement_flags
_atom_site_occupancy
_atom_site_disorder_assembly
_atom_site_disorder_group
N N1 0.31274(11) 0.2572(5) 0.9493(2) 0.0502(9) Uani d . 1 . .
H H1 0.2949 0.3499 0.9363 0.060 Uiso d R 1 . .
N N2 0.35710(11) 0.3011(5) 0.9253(2) 0.0512(9) Uani d . 1 . .
N N3 0.54548(13) 0.6991(6) 0.8710(3) 0.0794(14) Uani d . 1 . .
O O1 0.24926(10) 0.0597(4) 0.93219(19) 0.0596(8) Uani d . 1 . .
O O2 0.32557(10) -0.0581(4) 0.9110(2) 0.0643(9) Uani d . 1 . .
O O3 0.44009(10) 0.2276(4) 0.8794(2) 0.0773(11) Uani d . 1 . .
H H3 0.4137 0.2060 0.8893 0.116 Uiso calc R 1 . .
S S1 0.29375(3) 0.08000(14) 0.89918(7) 0.0481(3) Uani d . 1 . .
C C1 0.29054(13) 0.1295(5) 0.7887(3) 0.0457(10) Uani d . 1 . .
C C2 0.32787(15) 0.1092(6) 0.7367(3) 0.0602(12) Uani d . 1 . .
H H2 0.3547 0.0683 0.7601 0.072 Uiso calc R 1 . .
C C3 0.32493(18) 0.1505(7) 0.6499(3) 0.0727(14) Uani d . 1 . .
H H3A 0.3498 0.1363 0.6142 0.087 Uiso calc R 1 . .
C C4 0.28604(19) 0.2114(7) 0.6164(3) 0.0700(14) Uani d . 1 . .
H H4 0.2846 0.2396 0.5578 0.084 Uiso calc R 1 . .
C C5 0.24886(19) 0.2323(7) 0.6664(3) 0.0693(14) Uani d . 1 . .
H H5 0.2224 0.2744 0.6420 0.083 Uiso calc R 1 . .
C C6 0.25055(15) 0.1908(6) 0.7535(3) 0.0586(12) Uani d . 1 . .
H H6 0.2253 0.2037 0.7882 0.070 Uiso calc R 1 . .
C C7 0.36859(14) 0.4638(6) 0.9325(3) 0.0517(11) Uani d . 1 . .
H H7 0.3473 0.5476 0.9489 0.062 Uiso calc R 1 . .
C C8 0.41362(13) 0.5202(6) 0.9160(3) 0.0545(11) Uani d . 1 . .
C C9 0.44774(14) 0.4048(6) 0.8899(3) 0.0572(12) Uani d . 1 A .
C C10 0.49056(14) 0.4634(6) 0.8754(3) 0.0630(13) Uani d . 1 . .
H H10 0.5124 0.3820 0.8588 0.076 Uiso calc R 1 A .
C C11 0.50227(15) 0.6425(6) 0.8849(3) 0.0661(13) Uani d . 1 A .
C C12 0.46791(15) 0.7606(7) 0.9108(4) 0.0725(15) Uani d . 1 . .
H H12 0.4742 0.8809 0.9179 0.087 Uiso calc R 1 A .
C C13 0.42560(15) 0.6996(6) 0.9256(3) 0.0670(14) Uani d . 1 A .
H H13 0.4038 0.7804 0.9427 0.080 Uiso calc R 1 . .
C C14 0.5780(8) 0.571(4) 0.8341(15) 0.095(6) Uani d P 0.84(2) A 1
H H14A 0.5787 0.4677 0.8715 0.114 Uiso calc PR 0.84(2) A 1
H H14B 0.5666 0.5327 0.7784 0.114 Uiso calc PR 0.84(2) A 1
C C15 0.6231(3) 0.6286(18) 0.8217(10) 0.114(4) Uani d P 0.84(2) A 1
H H15A 0.6242 0.7137 0.7754 0.171 Uiso calc PR 0.84(2) A 1
H H15B 0.6414 0.5280 0.8074 0.171 Uiso calc PR 0.84(2) A 1
H H15C 0.6339 0.6826 0.8740 0.171 Uiso calc PR 0.84(2) A 1
C C16 0.5597(2) 0.8789(15) 0.8999(8) 0.076(3) Uani d P 0.84(2) A 1
H H16A 0.5912 0.8770 0.9147 0.092 Uiso calc PR 0.84(2) A 1
H H16B 0.5430 0.9123 0.9513 0.092 Uiso calc PR 0.84(2) A 1
C C17 0.5517(3) 1.012(2) 0.8301(10) 0.107(4) Uani d P 0.84(2) A 1
H H17A 0.5649 0.9712 0.7772 0.161 Uiso calc PR 0.84(2) A 1
H H17B 0.5650 1.1239 0.8463 0.161 Uiso calc PR 0.84(2) A 1
H H17C 0.5201 1.0281 0.8220 0.161 Uiso calc PR 0.84(2) A 1
C C14' 0.585(4) 0.574(18) 0.870(7) 0.08(2) Uani d P 0.16(2) A 2
H H14C 0.5748 0.4534 0.8813 0.098 Uiso calc PR 0.16(2) A 2
H H14D 0.6063 0.6079 0.9134 0.098 Uiso calc PR 0.16(2) A 2
C C15' 0.606(2) 0.586(8) 0.779(5) 0.11(2) Uani d P 0.16(2) A 2
H H15D 0.5939 0.6879 0.7496 0.170 Uiso calc PR 0.16(2) A 2
H H15E 0.5985 0.4801 0.7472 0.170 Uiso calc PR 0.16(2) A 2
H H15F 0.6375 0.5966 0.7846 0.170 Uiso calc PR 0.16(2) A 2
C C16' 0.5486(13) 0.875(8) 0.826(4) 0.082(18) Uani d P 0.16(2) A 2
H H16C 0.5207 0.9021 0.7969 0.099 Uiso calc PR 0.16(2) A 2
H H16D 0.5724 0.8723 0.7830 0.099 Uiso calc PR 0.16(2) A 2
C C17' 0.5588(15) 1.015(10) 0.896(4) 0.089(19) Uani d P 0.16(2) A 2
H H17D 0.5320 1.0407 0.9280 0.133 Uiso calc PR 0.16(2) A 2
H H17E 0.5694 1.1224 0.8689 0.133 Uiso calc PR 0.16(2) A 2
H H17F 0.5813 0.9706 0.9346 0.133 Uiso calc PR 0.16(2) A 2

loop_
_atom_site_aniso_label
_atom_site_aniso_U_11
_atom_site_aniso_U_22
_atom_site_aniso_U_33
_atom_site_aniso_U_12
_atom_site_aniso_U_13
_atom_site_aniso_U_23
N1 0.0406(19) 0.055(2) 0.055(2) 0.0017(16) -0.0002(16) -0.0013(18)
N2 0.0378(18) 0.057(2) 0.059(2) 0.0001(16) -0.0014(16) -0.0042(18)
N3 0.053(2) 0.065(3) 0.120(4) -0.008(2) 0.015(2) -0.019(3)
O1 0.0506(16) 0.061(2) 0.067(2) -0.0052(15) 0.0125(15) -0.0017(16)
O2 0.0634(19) 0.0535(19) 0.076(2) 0.0149(15) 0.0025(16) 0.0112(17)
O3 0.0547(19) 0.053(2) 0.125(3) -0.0024(16) 0.0098(19) -0.022(2)
S1 0.0427(6) 0.0449(6) 0.0566(7) 0.0016(5) 0.0036(5) 0.0027(5)
C1 0.044(2) 0.038(2) 0.054(3) 0.0016(18) -0.001(2) -0.0076(19)
C2 0.047(3) 0.069(3) 0.065(3) 0.007(2) 0.002(2) 0.002(3)
C3 0.068(3) 0.085(4) 0.065(4) -0.003(3) 0.006(3) -0.001(3)
C4 0.087(4) 0.066(3) 0.057(3) -0.001(3) -0.006(3) 0.000(3)
C5 0.074(3) 0.063(3) 0.071(3) 0.017(3) -0.020(3) -0.005(3)
C6 0.049(2) 0.062(3) 0.065(3) 0.009(2) -0.003(2) -0.007(2)
C7 0.046(2) 0.048(3) 0.061(3) 0.005(2) 0.001(2) -0.003(2)
C8 0.042(2) 0.053(3) 0.069(3) 0.002(2) 0.003(2) -0.003(2)
C9 0.048(2) 0.051(3) 0.073(3) 0.001(2) -0.002(2) -0.011(2)
C10 0.043(2) 0.055(3) 0.090(4) 0.003(2) 0.008(2) -0.018(3)
C11 0.045(2) 0.068(3) 0.085(4) -0.003(2) 0.008(2) -0.009(3)
C12 0.056(3) 0.053(3) 0.109(4) -0.003(2) 0.014(3) -0.011(3)
C13 0.050(3) 0.054(3) 0.098(4) 0.005(2) 0.011(3) -0.009(3)
C14 0.060(9) 0.096(8) 0.129(17) -0.014(7) 0.018(10) -0.045(13)
C15 0.067(6) 0.131(9) 0.145(11) 0.011(6) -0.007(6) -0.040(7)
C16 0.052(4) 0.075(7) 0.101(8) -0.006(3) 0.001(4) -0.019(5)
C17 0.072(6) 0.097(10) 0.152(11) 0.004(5) 0.011(7) 0.011(9)
C14' 0.06(4) 0.08(4) 0.11(7) -0.01(3) 0.00(4) -0.02(5)
C15' 0.09(4) 0.11(4) 0.13(6) -0.01(3) 0.00(4) -0.03(4)
C16' 0.06(2) 0.08(4) 0.11(5) 0.00(2) 0.01(2) -0.02(3)
C17' 0.06(2) 0.08(4) 0.13(5) 0.00(2) 0.00(3) -0.02(4)

loop_
_atom_type_symbol
_atom_type_description
_atom_type_scat_dispersion_real
_atom_type_scat_dispersion_imag
_atom_type_scat_source
C C 0.0033 0.0016 'International Tables Vol C Tables 4.2.6.8 and 6.1.1.4'
H H 0.0000 0.0000 'International Tables Vol C Tables 4.2.6.8 and 6.1.1.4'
N N 0.0061 0.0033 'International Tables Vol C Tables 4.2.6.8 and 6.1.1.4'
O O 0.0106 0.0060 'International Tables Vol C Tables 4.2.6.8 and 6.1.1.4'
S S 0.1246 0.1234 'International Tables Vol C Tables 4.2.6.8 and 6.1.1.4'

loop_
_geom_angle_atom_site_label_1
_geom_angle_atom_site_label_2
_geom_angle_atom_site_label_3
_geom_angle
N2 N1 S1 112.9(3)
N2 N1 H1 108.5
S1 N1 H1 108.5
C7 N2 N1 116.9(4)
C11 N3 C14 118.4(10)
C11 N3 C16 120.2(5)
C14 N3 C16 121.2(10)
C11 N3 C16' 113.9(16)
C14 N3 C16' 111(2)
C16 N3 C16' 47(2)
C11 N3 C14' 123(5)
C14 N3 C14' 23(4)
C16 N3 C14' 111(4)
C16' N3 C14' 120(6)
C9 O3 H3 109.5
O2 S1 O1 119.90(19)
O2 S1 N1 107.52(19)
O1 S1 N1 103.83(18)
O2 S1 C1 108.52(19)
O1 S1 C1 108.61(19)
N1 S1 C1 107.86(19)
C2 C1 C6 120.2(4)
C2 C1 S1 119.9(3)
C6 C1 S1 119.9(3)
C3 C2 C1 119.2(4)
C3 C2 H2 120.4
C1 C2 H2 120.4
C4 C3 C2 120.2(5)
C4 C3 H3A 119.9
C2 C3 H3A 119.9
C3 C4 C5 121.6(5)
C3 C4 H4 119.2
C5 C4 H4 119.2
C4 C5 C6 119.7(5)
C4 C5 H5 120.1
C6 C5 H5 120.1
C5 C6 C1 119.1(5)
C5 C6 H6 120.5
C1 C6 H6 120.5
N2 C7 C8 121.4(4)
N2 C7 H7 119.3
C8 C7 H7 119.3
C9 C8 C13 116.2(4)
C9 C8 C7 123.5(4)
C13 C8 C7 120.3(4)
O3 C9 C10 116.9(4)
O3 C9 C8 121.3(4)
C10 C9 C8 121.9(4)
C9 C10 C11 121.7(4)
C9 C10 H10 119.1
C11 C10 H10 119.1
N3 C11 C10 121.1(4)
N3 C11 C12 122.0(4)
C10 C11 C12 116.9(4)
C13 C12 C11 120.6(5)
C13 C12 H12 119.7
C11 C12 H12 119.7
C12 C13 C8 122.8(4)
C12 C13 H13 118.6
C8 C13 H13 118.6
C15 C14 N3 118.4(18)
C15 C14 H14A 107.7
N3 C14 H14A 107.7
C15 C14 H14B 107.7
N3 C14 H14B 107.7
H14A C14 H14B 107.1
N3 C16 C17 110.4(12)
N3 C16 H16A 109.6
C17 C16 H16A 109.6
N3 C16 H16B 109.6
C17 C16 H16B 109.6
H16A C16 H16B 108.1
N3 C14' C15' 107(8)
N3 C14' H14C 110.3
C15' C14' H14C 110.3
N3 C14' H14D 110.3
C15' C14' H14D 110.3
H14C C14' H14D 108.5
C14' C15' H15D 109.5
C14' C15' H15E 109.5
H15D C15' H15E 109.5
C14' C15' H15F 109.5
H15D C15' H15F 109.5
H15E C15' H15F 109.5
N3 C16' C17' 107(6)
N3 C16' H16C 110.4
C17' C16' H16C 110.4
N3 C16' H16D 110.4
C17' C16' H16D 110.4
H16C C16' H16D 108.6
C16' C17' H17D 109.5
C16' C17' H17E 109.5
H17D C17' H17E 109.5
C16' C17' H17F 109.5
H17D C17' H17F 109.5
H17E C17' H17F 109.5

loop_
_geom_bond_atom_site_label_1
_geom_bond_atom_site_label_2
_geom_bond_distance
N1 N2 1.415(4)
N1 S1 1.642(4)
N1 H1 0.9000
N2 C7 1.275(5)
N3 C11 1.376(6)
N3 C14 1.48(3)
N3 C16 1.485(11)
N3 C16' 1.50(6)
N3 C14' 1.50(15)
O1 S1 1.432(3)
O2 S1 1.419(3)
O3 C9 1.361(5)
O3 H3 0.8200
S1 C1 1.750(4)
C1 C2 1.382(6)
C1 C6 1.391(6)
C2 C3 1.380(7)
C2 H2 0.9300
C3 C4 1.351(7)
C3 H3A 0.9300
C4 C5 1.362(7)
C4 H4 0.9300
C5 C6 1.383(6)
C5 H5 0.9300
C6 H6 0.9300
C7 C8 1.433(6)
C7 H7 0.9300
C8 C9 1.398(6)
C8 C13 1.403(6)
C9 C10 1.371(6)
C10 C11 1.398(6)
C10 H10 0.9300
C11 C12 1.415(6)
C12 C13 1.363(6)
C12 H12 0.9300
C13 H13 0.9300
C14 C15 1.42(3)
C14 H14A 0.9700
C14 H14B 0.9700
C15 H15A 0.9600
C15 H15B 0.9600
C15 H15C 0.9600
C16 C17 1.49(2)
C16 H16A 0.9700
C16 H16B 0.9700
C17 H17A 0.9600
C17 H17B 0.9600
C17 H17C 0.9600
C14' C15' 1.53(16)
C14' H14C 0.9700
C14' H14D 0.9700
C15' H15D 0.9600
C15' H15E 0.9600
C15' H15F 0.9600
C16' C17' 1.54(10)
C16' H16C 0.9700
C16' H16D 0.9700
C17' H17D 0.9600
C17' H17E 0.9600
C17' H17F 0.9600

loop_
_geom_hbond_atom_site_label_D
_geom_hbond_atom_site_label_H
_geom_hbond_atom_site_label_A
_geom_hbond_site_symmetry_A
_geom_hbond_distance_DH
_geom_hbond_distance_HA
_geom_hbond_distance_DA
_geom_hbond_angle_DHA
O3 H3 N2 . 0.82 1.92 2.637(4) 146
N1 H1 O1 8_665 0.90 2.06 2.944(5) 169

loop_
_geom_torsion_atom_site_label_1
_geom_torsion_atom_site_label_2
_geom_torsion_atom_site_label_3
_geom_torsion_atom_site_label_4
_geom_torsion
S1 N1 N2 C7 153.6(3)
N2 N1 S1 O2 52.0(3)
N2 N1 S1 O1 -179.9(3)
N2 N1 S1 C1 -64.8(3)
O2 S1 C1 C2 -31.0(4)
O1 S1 C1 C2 -162.8(3)
N1 S1 C1 C2 85.2(4)
O2 S1 C1 C6 149.7(3)
O1 S1 C1 C6 17.8(4)
N1 S1 C1 C6 -94.1(4)
C6 C1 C2 C3 0.0(7)
S1 C1 C2 C3 -179.4(4)
C1 C2 C3 C4 0.6(8)
C2 C3 C4 C5 -0.6(8)
C3 C4 C5 C6 0.0(8)
C4 C5 C6 C1 0.5(7)
C2 C1 C6 C5 -0.5(7)
S1 C1 C6 C5 178.8(4)
N1 N2 C7 C8 175.4(4)
N2 C7 C8 C9 1.0(7)
N2 C7 C8 C13 -179.0(5)
C13 C8 C9 O3 179.3(5)
C7 C8 C9 O3 -0.8(7)
C13 C8 C9 C10 0.6(7)
C7 C8 C9 C10 -179.4(5)
O3 C9 C10 C11 -179.5(5)
C8 C9 C10 C11 -0.8(8)
C14 N3 C11 C10 8.3(13)
C16 N3 C11 C10 -166.3(7)
C16' N3 C11 C10 141(3)
C14' N3 C11 C10 -18(4)
C14 N3 C11 C12 -172.9(12)
C16 N3 C11 C12 12.5(9)
C16' N3 C11 C12 -40(3)
C14' N3 C11 C12 161(4)
C9 C10 C11 N3 179.3(5)
C9 C10 C11 C12 0.4(8)
N3 C11 C12 C13 -178.8(5)
C10 C11 C12 C13 0.1(8)
C11 C12 C13 C8 -0.2(9)
C9 C8 C13 C12 -0.1(8)
C7 C8 C13 C12 179.9(5)
C11 N3 C14 C15 -178.5(15)
C16 N3 C14 C15 -4(2)
C16' N3 C14 C15 48(3)
C14' N3 C14 C15 -71(15)
C11 N3 C16 C17 -89.7(8)
C14 N3 C16 C17 95.8(13)
C16' N3 C16 C17 6(2)
C14' N3 C16 C17 118(5)
C11 N3 C14' C15' 118(7)
C14 N3 C14' C15' 32(11)
C16 N3 C14' C15' -90(6)
C16' N3 C14' C15' -39(8)
C11 N3 C16' C17' 101(3)
C14 N3 C16' C17' -123(2)
C16 N3 C16' C17' -9(2)
C14' N3 C16' C17' -100(4)
